data_1008108
loop_
_publ_author_name
'Duc Tran Qui'
'Tordjman, I'
'Averbuch, M T'
'Bassi, G'

_publ_section_title
;
Structure cristalline du polyphosphate de manganese-ammonium
;
_journal_coden_ASTM BUFCAE
_journal_name_full
;
Bulletin de la Societe Francaise de Mineralogie et de Cristallographie
(72,1949-100,1977)
;
_journal_page_first 413
_journal_page_last 420
_journal_volume 93
_journal_year 1970
_chemical_formula_structural '(N H4)2 Mn (P O3)4'
_chemical_formula_sum 'H8 Mn N2 O12 P4'
_chemical_name_systematic 'Diammonium manganese catena-phosphate'
_space_group_IT_number 14
_symmetry_cell_setting monoclinic
_symmetry_Int_Tables_number 14
_symmetry_space_group_name_Hall '-P 2yn'
_symmetry_space_group_name_H-M 'P 1 21/n 1'
_cell_angle_alpha 90
_cell_angle_beta 101.5
_cell_angle_gamma 90
_cell_formula_units_Z 4
_cell_length_a 11.297
_cell_length_b 12.993
_cell_length_c 7.839
_cell_volume 1127.5
_refine_ls_R_factor_all 0.1
_cod_database_code 1008108

loop_
_symmetry_equiv_pos_as_xyz
x,y,z
1/2+x,1/2-y,1/2+z
-x,-y,-z
1/2-x,1/2+y,1/2-z

loop_
_atom_site_label
_atom_site_type_symbol
_atom_site_symmetry_multiplicity
_atom_site_Wyckoff_symbol
_atom_site_fract_x
_atom_site_fract_y
_atom_site_fract_z
_atom_site_occupancy
_atom_site_attached_hydrogens
_atom_site_calc_flag
Mn1 Mn2+ 4 e 0.0164(6) 0.1492(4) 0.7645(10) 1. 0 d
P1 P5+ 4 e 0.4119(9) 0.4063(7) 0.8380(17) 1. 0 d
P2 P5+ 4 e 0.2065(10) 0.3108(7) 0.5922(18) 1. 0 d
P3 P5+ 4 e 0.3412(9) 0.1635(7) 0.4125(17) 1. 0 d
P4 P5+ 4 e 0.1268(10) 0.0683(7) 0.1815(17) 1. 0 d
N1 N3- 4 e 0.1581(24) 0.365(2) 0.0865(48) 1. 4 d
N2 N3- 4 e 0.3638(30) 0.1151(22) 0.9274(50) 1. 4 d
O1 O2- 4 e 0.1340(26) 0.3975(21) 0.5142(38) 1. 0 d
O2 O2- 4 e 0.1532(25) 0.2467(20) 0.7233(45) 1. 0 d
O3 O2- 4 e 0.2325(28) 0.2452(21) 0.4539(41) 1. 0 d
O4 O2- 4 e 0.3434(22) 0.3423(23) 0.695(4) 1. 0 d
O5 O2- 4 e 0.4104(26) 0.2164(19) 0.2779(43) 1. 0 d
O6 O2- 4 e 0.4124(27) 0.1138(19) 0.5671(42) 1. 0 d
O7 O2- 4 e 0.2640(23) 0.0802(18) 0.2978(38) 1. 0 d
O8 O2- 4 e 0.1229(25) 0.1366(21) 0.0377(41) 1. 0 d
O9 O2- 4 e 0.1006(29) -0.0423(21) 0.1430(43) 1. 0 d
O10 O2- 4 e 0.0554(26) 0.1105(21) 0.3187(41) 1. 0 d
O11 O2- 4 e 0.3997(28) 0.3588(26) 0.0019(45) 1. 0 d
O12 O2- 4 e 0.3849(31) 0.5187(20) 0.8140(45) 1. 0 d

loop_
_atom_type_symbol
_atom_type_oxidation_number
Mn2+ 2.000
P5+ 5.000
N3- -3.000
O2- -2.000
H1+ 1.000
